data_7042420
loop_
_publ_author_name
'Han, Yongqiang'
'Yan, Pengfei'
'Sun, Jingwen'
'An, Guanghui'
'Yao, Xu'
'Li, Yuxin'
'Li, Guangming'

_publ_section_title
;
 Luminescence and white-light emitting luminescent sensor of
 tetrafluoroterephthalate-lanthanide metal-organic frameworks.
;
_journal_issue 14
_journal_name_full 'Dalton transactions (Cambridge, England : 2003)'
_journal_page_first 4642
_journal_page_last 4653
_journal_paper_doi 10.1039/c7dt00215g
_journal_volume 46
_journal_year 2017
_chemical_formula_moiety 'C12 H4 F6 Gd O8)'
_chemical_formula_sum 'C12 H4 F6 Gd O8'
_chemical_formula_weight 547.40
_space_group_crystal_system monoclinic
_space_group_IT_number 12
_space_group_name_Hall '-C 2y'
_space_group_name_H-M_alt 'C 1 2/m 1'
_symmetry_space_group_name_Hall '-C 2y'
_symmetry_space_group_name_H-M 'C 1 2/m 1'
_atom_sites_solution_hydrogens difmap
_audit_creation_date 2017-03-03
_audit_creation_method
;
Olex2 1.2
(compiled 2017.03.02 svn.r3394 for OlexSys, GUI svn.r5324)
;
_audit_update_record
;
2017-03-08 deposited with the CCDC.
2017-03-09 downloaded from the CCDC.
;
_cell_angle_alpha 90
_cell_angle_beta 124.941(5)
_cell_angle_gamma 90
_cell_formula_units_Z 4
_cell_length_a 13.886(5)
_cell_length_b 11.220(5)
_cell_length_c 11.590(5)
_cell_measurement_reflns_used 1702
_cell_measurement_temperature 293(2)
_cell_measurement_theta_max 29.6488
_cell_measurement_theta_min 3.6244
_cell_volume 1480.2(11)
_computing_data_collection
'CrysAlisPro, Agilent Technologies,Version 1.171.35.21 (release 20-01-2012 CrysAlis171 .NET)(compiled Jan 23 2012,18:06:46)'
_computing_molecular_graphics 'Olex2 (Dolomanov et al., 2009)'
_computing_publication_material '(K. Brandenburg, Diamond 3.1, 2009)'
_computing_structure_refinement 'ShelXL (Sheldrick, 2015)'
_computing_structure_solution 'SHELXS-2016/6 (Sheldrick, 2015)'
_diffrn_ambient_temperature 293(2)
_diffrn_measured_fraction_theta_full 0.996
_diffrn_measured_fraction_theta_max 0.996
_diffrn_measurement_device_type 'multiwire proportional'
_diffrn_measurement_method 'phi and omega scans'
_diffrn_radiation_monochromator graphite
_diffrn_radiation_type MoK\a
_diffrn_radiation_wavelength 0.71069
_diffrn_reflns_av_R_equivalents 0.0540
_diffrn_reflns_av_unetI/netI 0.0535
_diffrn_reflns_Laue_measured_fraction_full 0.996
_diffrn_reflns_Laue_measured_fraction_max 0.996
_diffrn_reflns_limit_h_max 16
_diffrn_reflns_limit_h_min -15
_diffrn_reflns_limit_k_max 13
_diffrn_reflns_limit_k_min -13
_diffrn_reflns_limit_l_max 13
_diffrn_reflns_limit_l_min -12
_diffrn_reflns_number 2885
_diffrn_reflns_point_group_measured_fraction_full 0.996
_diffrn_reflns_point_group_measured_fraction_max 0.996
_diffrn_reflns_theta_full 24.988
_diffrn_reflns_theta_max 24.988
_diffrn_reflns_theta_min 3.632
_exptl_absorpt_coefficient_mu 4.596
_exptl_absorpt_correction_T_max 0.550
_exptl_absorpt_correction_T_min 0.442
_exptl_absorpt_correction_type multi-scan
_exptl_absorpt_process_details
;
CrysAlisPro, Agilent Technologies,
Version 1.171.35.21 (release 20-01-2012 CrysAlis171 .NET)
(compiled Jan 23 2012,18:06:46)
Empirical absorption correction using spherical harmonics,
 implemented in SCALE3 ABSPACK scaling algorithm.
;
_exptl_crystal_colour colorless
_exptl_crystal_density_diffrn 2.456
_exptl_crystal_description block
_exptl_crystal_F_000 1032
_exptl_crystal_size_max 0.18
_exptl_crystal_size_mid 0.16
_exptl_crystal_size_min 0.13
_refine_diff_density_max 1.194
_refine_diff_density_min -2.200
_refine_diff_density_rms 0.222
_refine_ls_extinction_method none
_refine_ls_goodness_of_fit_ref 1.081
_refine_ls_hydrogen_treatment constr
_refine_ls_matrix_type full
_refine_ls_number_parameters 134
_refine_ls_number_reflns 1379
_refine_ls_number_restraints 0
_refine_ls_restrained_S_all 1.081
_refine_ls_R_factor_all 0.0346
_refine_ls_R_factor_gt 0.0329
_refine_ls_shift/su_max 0.000
_refine_ls_shift/su_mean 0.000
_refine_ls_structure_factor_coef Fsqd
_refine_ls_weighting_details 'w=1/[\s^2^(Fo^2^)+(0.0484P)^2^] where P=(Fo^2^+2Fc^2^)/3'
_refine_ls_weighting_scheme calc
_refine_ls_wR_factor_gt 0.0826
_refine_ls_wR_factor_ref 0.0837
_reflns_Friedel_coverage 0.000
_reflns_number_gt 1305
_reflns_number_total 1384
_reflns_threshold_expression 'I > 2\s(I)'
_cod_data_source_file c7dt00215g2.cif
_cod_data_source_block 8-gd_sq
_cod_depositor_comments 'Adding full bibliography for 7042409--7042422.cif.'
_cod_database_code 7042420
_shelx_shelxl_version_number 2016/6
_shelx_space_group_comment
;
The symmetry employed for this shelxl refinement is uniquely defined
by the following loop, which should always be used as a source of
symmetry information in preference to the above space-group names.
They are only intended as comments.
;
_olex2_refinement_description
;
1. Fixed Uiso
 At 1.2 times of:
  All O(H,H) groups
2.a Riding coordinates:
 O3(H3A,H3B)
;
_olex2_submission_special_instructions 'No special instructions were received'

loop_
_space_group_symop_operation_xyz
'x, y, z'
'-x, y, -z'
'x+1/2, y+1/2, z'
'-x+1/2, y+1/2, -z'
'-x, -y, -z'
'x, -y, z'
'-x+1/2, -y+1/2, -z'
'x+1/2, -y+1/2, z'

loop_
_atom_site_label
_atom_site_type_symbol
_atom_site_fract_x
_atom_site_fract_y
_atom_site_fract_z
_atom_site_U_iso_or_equiv
_atom_site_adp_type
_atom_site_occupancy
_atom_site_site_symmetry_order
_atom_site_calc_flag
_atom_site_refinement_flags_posn
_atom_site_refinement_flags_adp
_atom_site_refinement_flags_occupancy
Gd1 Gd 0.16028(3) 0.000000 0.03246(3) 0.01034(16) Uani 1 2 d S T P
O2 O -0.0417(4) 0.000000 -0.1497(5) 0.0200(12) Uani 1 2 d S T P
O3 O 0.3325(3) 0.1295(4) 0.1499(4) 0.0328(11) Uani 1 1 d . . .
H3A H 0.330619 0.197254 0.179281 0.039 Uiso 1 1 d R . .
H3B H 0.340899 0.131174 0.085761 0.039 Uiso 1 1 d R . .
O5 O 0.0920(3) -0.1934(3) 0.0291(4) 0.0270(10) Uani 1 1 d . . .
F1 F -0.1008(3) -0.3807(3) -0.2453(4) 0.0380(9) Uani 1 1 d . . .
O4 O 0.2345(5) 0.000000 0.2865(6) 0.0392(18) Uani 1 2 d S T P
C2 C 0.000000 -0.3754(7) 0.000000 0.0202(18) Uani 1 2 d S T P
O1 O 0.1627(4) -0.0970(4) -0.1572(4) 0.0357(12) Uani 1 1 d . . .
C3 C -0.0517(5) -0.4385(5) -0.1222(6) 0.0225(13) Uani 1 1 d . . .
C1 C 0.000000 -0.2404(7) 0.000000 0.0208(18) Uani 1 2 d S T P
C4 C 0.1371(7) 0.000000 0.2688(8) 0.0233(19) Uani 1 2 d S T P
C5 C 0.1586(7) 0.000000 -0.2122(8) 0.0197(18) Uani 1 2 d S T P
C7 C 0.1341(6) 0.000000 0.3969(8) 0.0226(19) Uani 1 2 d S T P
C6 C 0.1473(7) 0.000000 -0.3486(8) 0.0210(19) Uani 1 2 d S T P
F2 F 0.1311(5) 0.2076(4) 0.4017(4) 0.0514(12) Uani 1 1 d . . .
F3 F 0.1430(5) 0.2110(4) -0.3656(4) 0.0511(12) Uani 1 1 d . . .
C8 C 0.1357(5) 0.1044(6) 0.4601(6) 0.0249(14) Uani 1 1 d . . .
C9 C 0.1412(5) 0.1045(6) -0.4161(6) 0.0255(14) Uani 1 1 d . . .

loop_
_atom_site_aniso_label
_atom_site_aniso_U_11
_atom_site_aniso_U_22
_atom_site_aniso_U_33
_atom_site_aniso_U_23
_atom_site_aniso_U_13
_atom_site_aniso_U_12
Gd1 0.0144(2) 0.0069(2) 0.0110(2) 0.000 0.00802(18) 0.000
O2 0.019(3) 0.021(3) 0.012(3) 0.000 0.004(2) 0.000
O3 0.031(2) 0.033(3) 0.037(3) -0.011(2) 0.022(2) -0.009(2)
O5 0.024(2) 0.008(2) 0.046(3) 0.005(2) 0.018(2) -0.0005(19)
F1 0.049(2) 0.0205(19) 0.033(2) 0.0117(18) 0.0170(18) 0.0039(19)
O4 0.020(3) 0.079(6) 0.022(3) 0.000 0.014(2) 0.000
C2 0.018(4) 0.010(4) 0.037(5) 0.000 0.018(4) 0.000
O1 0.060(3) 0.035(3) 0.025(2) 0.009(2) 0.031(2) 0.018(3)
C3 0.022(3) 0.012(3) 0.034(3) 0.005(3) 0.017(3) 0.007(3)
C1 0.024(4) 0.008(4) 0.034(5) 0.000 0.019(4) 0.000
C4 0.023(4) 0.027(5) 0.017(4) 0.000 0.010(3) 0.000
C5 0.020(4) 0.025(5) 0.013(4) 0.000 0.009(3) 0.000
C7 0.015(4) 0.038(5) 0.012(4) 0.000 0.007(3) 0.000
C6 0.019(4) 0.029(5) 0.015(4) 0.000 0.010(3) 0.000
F2 0.101(4) 0.027(2) 0.038(2) 0.005(2) 0.047(3) -0.007(3)
F3 0.101(4) 0.025(2) 0.040(2) -0.005(2) 0.048(3) -0.001(3)
C8 0.035(3) 0.019(3) 0.021(3) 0.003(3) 0.016(3) -0.001(3)
C9 0.033(3) 0.021(3) 0.024(3) -0.008(3) 0.017(3) 0.000(3)

loop_
_atom_type_symbol
_atom_type_description
_atom_type_scat_dispersion_real
_atom_type_scat_dispersion_imag
_atom_type_scat_source
C C 0.0033 0.0016 'International Tables Vol C Tables 4.2.6.8 and 6.1.1.4'
H H 0.0000 0.0000 'International Tables Vol C Tables 4.2.6.8 and 6.1.1.4'
F F 0.0171 0.0103 'International Tables Vol C Tables 4.2.6.8 and 6.1.1.4'
Gd Gd -0.1653 3.9035 'International Tables Vol C Tables 4.2.6.8 and 6.1.1.4'
O O 0.0106 0.0060 'International Tables Vol C Tables 4.2.6.8 and 6.1.1.4'

loop_
_geom_angle_atom_site_label_1
_geom_angle_atom_site_label_2
_geom_angle_atom_site_label_3
_geom_angle
_geom_angle_site_symmetry_1
_geom_angle_site_symmetry_3
O2 Gd1 Gd1 33.39(11) 5 5
O2 Gd1 Gd1 38.60(12) . 5
O2 Gd1 O2 71.99(19) . 5
O2 Gd1 O3 141.63(11) . 6
O2 Gd1 O3 141.63(11) . .
O2 Gd1 O5 73.99(10) . .
O2 Gd1 O5 73.98(10) . 6
O2 Gd1 O4 122.13(18) . .
O2 Gd1 O1 79.54(16) . .
O2 Gd1 O1 79.54(16) . 6
O2 Gd1 C4 25.23(19) 5 .
O2 Gd1 C4 97.2(2) . .
O2 Gd1 C5 77.2(2) . .
O2 Gd1 C5 149.21(19) 5 .
O3 Gd1 Gd1 136.23(10) . 5
O3 Gd1 Gd1 136.23(10) 6 5
O3 Gd1 O2 114.16(13) 6 5
O3 Gd1 O2 114.16(13) . 5
O3 Gd1 O3 73.1(2) 6 .
O3 Gd1 O4 74.43(14) . .
O3 Gd1 O4 74.43(14) 6 .
O3 Gd1 O1 74.09(15) 6 .
O3 Gd1 O1 104.51(16) 6 6
O3 Gd1 O1 74.09(15) . 6
O3 Gd1 O1 104.51(16) . .
O3 Gd1 C4 94.33(16) . .
O3 Gd1 C4 94.33(16) 6 .
O3 Gd1 C5 90.13(16) 6 .
O3 Gd1 C5 90.13(16) . .
O5 Gd1 Gd1 67.05(9) 6 5
O5 Gd1 Gd1 67.05(9) . 5
O5 Gd1 O2 69.45(10) . 5
O5 Gd1 O2 69.45(10) 6 5
O5 Gd1 O3 144.39(14) 6 6
O5 Gd1 O3 144.39(14) . .
O5 Gd1 O3 73.60(14) 6 .
O5 Gd1 O3 73.60(14) . 6
O5 Gd1 O5 133.76(18) . 6
O5 Gd1 O4 84.84(11) 6 .
O5 Gd1 O4 84.84(11) . .
O5 Gd1 O1 77.90(15) . .
O5 Gd1 O1 126.92(15) . 6
O5 Gd1 O1 77.90(15) 6 6
O5 Gd1 O1 126.92(15) 6 .
O5 Gd1 C4 75.97(11) . .
O5 Gd1 C4 75.97(11) 6 .
O5 Gd1 C5 102.21(12) 6 .
O5 Gd1 C5 102.21(12) . .
O4 Gd1 Gd1 83.53(13) . 5
O4 Gd1 O2 50.14(16) . 5
O4 Gd1 C4 24.9(2) . .
O4 Gd1 C5 160.6(2) . .
O1 Gd1 Gd1 113.99(12) 6 5
O1 Gd1 Gd1 113.99(11) . 5
O1 Gd1 O2 141.26(14) 6 5
O1 Gd1 O2 141.25(14) . 5
O1 Gd1 O4 147.26(13) . .
O1 Gd1 O4 147.26(13) 6 .
O1 Gd1 O1 52.3(2) 6 .
O1 Gd1 C4 153.51(12) 6 .
O1 Gd1 C4 153.51(12) . .
O1 Gd1 C5 26.16(11) 6 .
O1 Gd1 C5 26.16(11) . .
C4 Gd1 Gd1 58.62(16) . 5
C5 Gd1 Gd1 115.82(16) . 5
C5 Gd1 C4 174.4(2) . .
Gd1 O2 Gd1 108.01(19) . 5
C4 O2 Gd1 162.5(5) 5 .
C4 O2 Gd1 89.4(5) 5 5
C1 O5 Gd1 137.6(4) . .
C4 O4 Gd1 97.5(5) . .
C3 C2 C3 117.4(8) 2 .
C3 C2 C1 121.3(4) 2 .
C3 C2 C1 121.3(4) . .
C5 O1 Gd1 92.9(4) . .
F1 C3 C2 119.8(5) . .
F1 C3 C3 118.9(3) . 6_545
C2 C3 C3 121.3(4) . 6_545
O5 C1 O5 129.6(8) 2 .
O5 C1 C2 115.2(4) 2 .
O5 C1 C2 115.2(4) . .
O2 C4 Gd1 65.3(4) 5 .
O2 C4 C7 118.6(7) 5 .
O4 C4 Gd1 57.6(4) . .
O4 C4 O2 122.9(7) . 5
O4 C4 C7 118.5(7) . .
C7 C4 Gd1 176.1(5) . .
O1 C5 Gd1 60.9(3) 6 .
O1 C5 Gd1 60.9(3) . .
O1 C5 O1 121.7(7) 6 .
O1 C5 C6 119.1(3) 6 .
O1 C5 C6 119.1(3) . .
C6 C5 Gd1 175.5(6) . .
C8 C7 C4 121.6(4) 6 .
C8 C7 C4 121.6(4) . .
C8 C7 C8 116.8(7) . 6
C9 C6 C5 122.1(4) . .
C9 C6 C5 122.1(4) 6 .
C9 C6 C9 115.7(7) 6 .
C7 C8 C9 121.6(5) . 1_556
F2 C8 C7 119.4(5) . .
F2 C8 C9 119.0(5) . 1_556
C6 C9 C8 122.0(5) . 1_554
F3 C9 C6 122.4(5) . .
F3 C9 C8 115.6(5) . 1_554

loop_
_geom_bond_atom_site_label_1
_geom_bond_atom_site_label_2
_geom_bond_distance
_geom_bond_site_symmetry_2
Gd1 Gd1 4.0674(17) 5
Gd1 O2 2.354(5) .
Gd1 O2 2.668(5) 5
Gd1 O3 2.440(4) 6
Gd1 O3 2.440(4) .
Gd1 O5 2.359(4) 6
Gd1 O5 2.359(4) .
Gd1 O4 2.500(6) .
Gd1 O1 2.470(4) 6
Gd1 O1 2.470(4) .
Gd1 C4 2.936(8) .
Gd1 C5 2.822(8) .
O2 C4 1.251(9) 5
O5 C1 1.237(5) .
F1 C3 1.345(6) .
O4 C4 1.247(10) .
C2 C3 1.363(7) .
C2 C3 1.363(7) 2
C2 C1 1.516(11) .
O1 C5 1.246(6) .
C3 C3 1.379(12) 6_545
C4 C7 1.508(11) .
C5 C6 1.497(10) .
C7 C8 1.375(7) .
C7 C8 1.375(7) 6
C6 C9 1.385(7) 6
C6 C9 1.385(7) .
F2 C8 1.324(7) .
F3 C9 1.324(7) .
C8 C9 1.393(9) 1_556
